data_7710800
loop_
_publ_author_name
'de Graaff, Simon'
'Schwitalla, Kevin'
'Haaker, Carolin Viola'
'Bengen, Nina'
'Schmidtmann, Marc'
'Beckhaus, Ruediger'

_publ_section_title
;
 A Niobium Pentafulvene Ethylene Complex: Synthesis, Properties and
 Reaction Pathways
;
_journal_name_full 'Dalton Transactions'
_journal_paper_doi 10.1039/D2DT02063G
_journal_year 2022
_chemical_formula_structural NbH(C20H19)2(C8H9N)
_chemical_formula_sum 'C48 H48 N Nb'
_chemical_formula_weight 731.78
_space_group_crystal_system triclinic
_space_group_IT_number 2
_space_group_name_Hall '-P 1'
_space_group_name_H-M_alt 'P -1'
_atom_sites_solution_hydrogens difmap
_atom_sites_solution_primary direct
_atom_sites_solution_secondary difmap
_audit_creation_method SHELXL-2018/3
_audit_update_record
;
2022-06-21 deposited with the CCDC.	2022-07-26 downloaded from the CCDC.
;
_cell_angle_alpha 80.0722(18)
_cell_angle_beta 88.089(2)
_cell_angle_gamma 63.2622(18)
_cell_formula_units_Z 2
_cell_length_a 12.2019(3)
_cell_length_b 12.2626(3)
_cell_length_c 14.3100(4)
_cell_measurement_reflns_used 9894
_cell_measurement_temperature 100(2)
_cell_measurement_theta_max 66.66
_cell_measurement_theta_min 3.14
_cell_volume 1881.20(9)
_computing_cell_refinement 'Bruker SAINT V8.40A'
_computing_data_collection 'Bruker APEX3'
_computing_data_reduction 'Bruker SAINT V8.40A'
_computing_structure_refinement 'SHELXL-2018/3 (Sheldrick, 2018)'
_computing_structure_solution 'SHELXS-2013/1 (Sheldrick, 2013)'
_diffrn_ambient_temperature 100(2)
_diffrn_measured_fraction_theta_full 0.994
_diffrn_measured_fraction_theta_max 0.994
_diffrn_measurement_device_type 'Bruker Photon III CPAD'
_diffrn_measurement_method '\f and \w scans'
_diffrn_radiation_type CuK\a
_diffrn_radiation_wavelength 1.54178
_diffrn_reflns_av_R_equivalents 0.0553
_diffrn_reflns_av_unetI/netI 0.0498
_diffrn_reflns_Laue_measured_fraction_full 0.994
_diffrn_reflns_Laue_measured_fraction_max 0.994
_diffrn_reflns_limit_h_max 14
_diffrn_reflns_limit_h_min -12
_diffrn_reflns_limit_k_max 14
_diffrn_reflns_limit_k_min -14
_diffrn_reflns_limit_l_max 17
_diffrn_reflns_limit_l_min -17
_diffrn_reflns_number 24109
_diffrn_reflns_point_group_measured_fraction_full 0.994
_diffrn_reflns_point_group_measured_fraction_max 0.994
_diffrn_reflns_theta_full 66.595
_diffrn_reflns_theta_max 66.595
_diffrn_reflns_theta_min 3.139
_diffrn_source 'I\mS microfocus'
_exptl_absorpt_coefficient_mu 2.851
_exptl_absorpt_correction_T_max 1.0000
_exptl_absorpt_correction_T_min 0.8518
_exptl_absorpt_correction_type multi-scan
_exptl_absorpt_process_details 'SADABS-2016/2 (Sheldrick)'
_exptl_crystal_colour yellow
_exptl_crystal_density_diffrn 1.292
_exptl_crystal_description plate
_exptl_crystal_F_000 768
_exptl_crystal_size_max 0.060
_exptl_crystal_size_mid 0.040
_exptl_crystal_size_min 0.015
_refine_diff_density_max 1.281
_refine_diff_density_min -0.866
_refine_diff_density_rms 0.075
_refine_ls_extinction_method none
_refine_ls_goodness_of_fit_ref 1.081
_refine_ls_hydrogen_treatment mixed
_refine_ls_matrix_type full
_refine_ls_number_parameters 461
_refine_ls_number_reflns 6607
_refine_ls_number_restraints 0
_refine_ls_restrained_S_all 1.081
_refine_ls_R_factor_all 0.0492
_refine_ls_R_factor_gt 0.0386
_refine_ls_shift/su_max 0.001
_refine_ls_shift/su_mean 0.000
_refine_ls_structure_factor_coef Fsqd
_refine_ls_weighting_details 'w=1/[\s^2^(Fo^2^)+(0.0400P)^2^+1.2000P] where P=(Fo^2^+2Fc^2^)/3'
_refine_ls_weighting_scheme calc
_refine_ls_wR_factor_gt 0.0887
_refine_ls_wR_factor_ref 0.0931
_reflns_Friedel_coverage 0.000
_reflns_number_gt 5657
_reflns_number_total 6607
_reflns_threshold_expression 'I > 2\s(I)'
_cod_data_source_file d2dt02063g2.cif
_cod_data_source_block 4
_cod_database_code 7710800
_shelx_shelxl_version_number 2018/3
_shelx_space_group_comment
;
The symmetry employed for this shelxl refinement is uniquely defined
by the following loop, which should always be used as a source of
symmetry information in preference to the above space-group names.
They are only intended as comments.
;
_shelx_estimated_absorpt_t_min 0.848
_shelx_estimated_absorpt_t_max 0.958

loop_
_space_group_symop_operation_xyz
'x, y, z'
'-x, -y, -z'

loop_
_atom_site_label
_atom_site_type_symbol
_atom_site_fract_x
_atom_site_fract_y
_atom_site_fract_z
_atom_site_U_iso_or_equiv
_atom_site_adp_type
_atom_site_occupancy
_atom_site_site_symmetry_order
_atom_site_calc_flag
_atom_site_refinement_flags_posn
_atom_site_refinement_flags_adp
_atom_site_refinement_flags_occupancy
_atom_site_disorder_assembly
_atom_site_disorder_group
Nb1 Nb 0.30524(2) 0.11083(2) 0.29063(2) 0.02087(9) Uani 1 1 d . . . . .
H H 0.168(4) 0.156(4) 0.226(3) 0.058(12) Uiso 1 1 d . . . . .
N1 N 0.3848(2) -0.0303(2) 0.24110(16) 0.0229(5) Uani 1 1 d . . . . .
C1 C 0.2637(3) -0.0217(2) 0.42520(17) 0.0184(6) Uani 1 1 d . . . . .
C2 C 0.1534(3) 0.0874(3) 0.39952(18) 0.0207(6) Uani 1 1 d . . . . .
H2 H 0.081275 0.092650 0.371593 0.025 Uiso 1 1 calc R U . . .
C3 C 0.1682(3) 0.1891(3) 0.42257(18) 0.0206(6) Uani 1 1 d . . . . .
H3 H 0.107397 0.273183 0.414252 0.025 Uiso 1 1 calc R U . . .
C4 C 0.2881(3) 0.1426(3) 0.45943(18) 0.0228(6) Uani 1 1 d . . . . .
H4 H 0.323222 0.189221 0.481488 0.027 Uiso 1 1 calc R U . . .
C5 C 0.3485(3) 0.0137(3) 0.45829(18) 0.0219(6) Uani 1 1 d . . . . .
H5 H 0.432303 -0.040221 0.476778 0.026 Uiso 1 1 calc R U . . .
C6 C 0.2912(3) -0.1549(3) 0.42288(19) 0.0210(6) Uani 1 1 d . . . . .
H6 H 0.364194 -0.189095 0.383400 0.025 Uiso 1 1 calc R U . . .
C7 C 0.3298(3) -0.2310(3) 0.5233(2) 0.0234(6) Uani 1 1 d . . . . .
C8 C 0.2696(3) -0.1852(3) 0.6025(2) 0.0280(7) Uani 1 1 d . . . . .
H8 H 0.201273 -0.105189 0.594378 0.034 Uiso 1 1 calc R U . . .
C9 C 0.3075(3) -0.2545(3) 0.6934(2) 0.0358(8) Uani 1 1 d . . . . .
H9 H 0.264166 -0.221213 0.746184 0.043 Uiso 1 1 calc R U . . .
C10 C 0.4069(4) -0.3707(3) 0.7082(2) 0.0405(9) Uani 1 1 d . . . . .
C11 C 0.4671(4) -0.4164(3) 0.6299(3) 0.0445(10) Uani 1 1 d . . . . .
H11 H 0.535535 -0.496417 0.638580 0.053 Uiso 1 1 calc R U . . .
C12 C 0.4299(3) -0.3478(3) 0.5381(2) 0.0327(7) Uani 1 1 d . . . . .
H12 H 0.473350 -0.381424 0.485425 0.039 Uiso 1 1 calc R U . . .
C13 C 0.4490(5) -0.4437(4) 0.8079(3) 0.0648(14) Uani 1 1 d . . . . .
H13A H 0.477152 -0.399251 0.844096 0.097 Uiso 1 1 calc R U . . .
H13B H 0.516731 -0.525684 0.804838 0.097 Uiso 1 1 calc R U . . .
H13C H 0.380520 -0.453375 0.839255 0.097 Uiso 1 1 calc R U . . .
C14 C 0.1868(3) -0.1634(2) 0.37480(19) 0.0212(6) Uani 1 1 d . . . . .
C15 C 0.1956(3) -0.1835(3) 0.2814(2) 0.0276(7) Uani 1 1 d . . . . .
H15 H 0.270335 -0.200615 0.250648 0.033 Uiso 1 1 calc R U . . .
C16 C 0.0965(3) -0.1788(3) 0.2324(2) 0.0302(7) Uani 1 1 d . . . . .
H16 H 0.105481 -0.194226 0.169100 0.036 Uiso 1 1 calc R U . . .
C17 C -0.0141(3) -0.1525(3) 0.2736(2) 0.0252(6) Uani 1 1 d . . . . .
C18 C -0.0214(3) -0.1377(3) 0.3681(2) 0.0258(6) Uani 1 1 d . . . . .
H18 H -0.095454 -0.123456 0.399185 0.031 Uiso 1 1 calc R U . . .
C19 C 0.0770(3) -0.1431(3) 0.41799(19) 0.0247(6) Uani 1 1 d . . . . .
H19 H 0.069373 -0.132887 0.482584 0.030 Uiso 1 1 calc R U . . .
C20 C -0.1245(3) -0.1387(3) 0.2189(2) 0.0322(7) Uani 1 1 d . . . . .
H20A H -0.119201 -0.110509 0.151262 0.048 Uiso 1 1 calc R U . . .
H20B H -0.199538 -0.077649 0.242304 0.048 Uiso 1 1 calc R U . . .
H20C H -0.126360 -0.218812 0.227541 0.048 Uiso 1 1 calc R U . . .
C21 C 0.2437(3) 0.3238(3) 0.19883(19) 0.0225(6) Uani 1 1 d . . . . .
C22 C 0.3296(3) 0.2351(3) 0.1471(2) 0.0268(7) Uani 1 1 d . . . . .
H22 H 0.312450 0.219856 0.087715 0.032 Uiso 1 1 calc R U . . .
C23 C 0.4430(3) 0.1744(3) 0.1977(2) 0.0307(7) Uani 1 1 d . . . . .
H23 H 0.516731 0.113173 0.177899 0.037 Uiso 1 1 calc R U . . .
C24 C 0.4284(3) 0.2200(3) 0.2834(2) 0.0292(7) Uani 1 1 d . . . . .
H24 H 0.489459 0.191711 0.333291 0.035 Uiso 1 1 calc R U . . .
C25 C 0.3060(3) 0.3160(3) 0.2821(2) 0.0239(6) Uani 1 1 d . . . . .
H25 H 0.272504 0.365996 0.329440 0.029 Uiso 1 1 calc R U . . .
C26 C 0.1145(3) 0.4171(3) 0.16257(19) 0.0236(6) Uani 1 1 d . . . . .
H26 H 0.086151 0.376460 0.120630 0.028 Uiso 1 1 calc R U . . .
C27 C 0.1114(3) 0.5334(3) 0.09978(19) 0.0259(7) Uani 1 1 d . . . . .
C28 C 0.2144(3) 0.5509(3) 0.0796(2) 0.0321(7) Uani 1 1 d . . . . .
H28 H 0.292040 0.490036 0.107702 0.039 Uiso 1 1 calc R U . . .
C29 C 0.2065(4) 0.6563(3) 0.0186(2) 0.0369(8) Uani 1 1 d . . . . .
H29 H 0.278787 0.666043 0.005858 0.044 Uiso 1 1 calc R U . . .
C30 C 0.0945(4) 0.7471(3) -0.0239(2) 0.0350(8) Uani 1 1 d . . . . .
C31 C -0.0079(3) 0.7292(3) -0.0033(2) 0.0343(8) Uani 1 1 d . . . . .
H31 H -0.085498 0.790112 -0.031506 0.041 Uiso 1 1 calc R U . . .
C32 C -0.0014(3) 0.6254(3) 0.0572(2) 0.0311(7) Uani 1 1 d . . . . .
H32 H -0.074086 0.616341 0.070047 0.037 Uiso 1 1 calc R U . . .
C33 C 0.0850(4) 0.8615(3) -0.0904(2) 0.0458(9) Uani 1 1 d . . . . .
H33A H 0.042981 0.870386 -0.150478 0.069 Uiso 1 1 calc R U . . .
H33B H 0.167635 0.853413 -0.102631 0.069 Uiso 1 1 calc R U . . .
H33C H 0.038325 0.934887 -0.061277 0.069 Uiso 1 1 calc R U . . .
C34 C 0.0248(3) 0.4476(3) 0.24165(19) 0.0221(6) Uani 1 1 d . . . . .
C35 C 0.0223(3) 0.5267(3) 0.30193(19) 0.0219(6) Uani 1 1 d . . . . .
H35 H 0.072484 0.568064 0.290423 0.026 Uiso 1 1 calc R U . . .
C36 C -0.0530(3) 0.5456(3) 0.37873(19) 0.0229(6) Uani 1 1 d . . . . .
H36 H -0.052439 0.598622 0.419701 0.028 Uiso 1 1 calc R U . . .
C37 C -0.1291(3) 0.4882(3) 0.3966(2) 0.0254(6) Uani 1 1 d . . . . .
C38 C -0.1291(3) 0.4126(3) 0.3345(2) 0.0279(7) Uani 1 1 d . . . . .
H38 H -0.181401 0.373570 0.344676 0.034 Uiso 1 1 calc R U . . .
C39 C -0.0539(3) 0.3934(3) 0.2581(2) 0.0254(6) Uani 1 1 d . . . . .
H39 H -0.056275 0.342136 0.216157 0.030 Uiso 1 1 calc R U . . .
C40 C -0.2106(3) 0.5062(3) 0.4804(2) 0.0336(7) Uani 1 1 d . . . . .
H40A H -0.181704 0.427907 0.525540 0.050 Uiso 1 1 calc R U . . .
H40B H -0.295358 0.532586 0.458168 0.050 Uiso 1 1 calc R U . . .
H40C H -0.207623 0.569900 0.511798 0.050 Uiso 1 1 calc R U . . .
C41 C 0.4633(3) -0.1224(3) 0.19438(18) 0.0210(6) Uani 1 1 d . . . . .
C42 C 0.5817(3) -0.2026(3) 0.23390(19) 0.0232(6) Uani 1 1 d . . . . .
C43 C 0.6628(3) -0.2941(3) 0.1855(2) 0.0296(7) Uani 1 1 d . . . . .
H43 H 0.743742 -0.347231 0.211836 0.036 Uiso 1 1 calc R U . . .
C44 C 0.6273(3) -0.3088(3) 0.0999(2) 0.0316(7) Uani 1 1 d . . . . .
H44 H 0.683065 -0.371816 0.067642 0.038 Uiso 1 1 calc R U . . .
C45 C 0.5099(3) -0.2310(3) 0.0615(2) 0.0304(7) Uani 1 1 d . . . . .
H45 H 0.485213 -0.242943 0.003430 0.037 Uiso 1 1 calc R U . . .
C46 C 0.4268(3) -0.1357(3) 0.10531(19) 0.0263(6) Uani 1 1 d . . . . .
C47 C 0.6205(3) -0.1898(3) 0.3281(2) 0.0296(7) Uani 1 1 d . . . . .
H47A H 0.609154 -0.104948 0.325330 0.044 Uiso 1 1 calc R U . . .
H47B H 0.707325 -0.248299 0.343061 0.044 Uiso 1 1 calc R U . . .
H47C H 0.570478 -0.207901 0.377471 0.044 Uiso 1 1 calc R U . . .
C48 C 0.3016(3) -0.0476(3) 0.0602(2) 0.0385(8) Uani 1 1 d . . . . .
H48A H 0.239710 -0.037332 0.107854 0.058 Uiso 1 1 calc R U . . .
H48B H 0.284063 -0.081088 0.008302 0.058 Uiso 1 1 calc R U . . .
H48C H 0.299337 0.032951 0.035073 0.058 Uiso 1 1 calc R U . . .

loop_
_atom_site_aniso_label
_atom_site_aniso_U_11
_atom_site_aniso_U_22
_atom_site_aniso_U_33
_atom_site_aniso_U_23
_atom_site_aniso_U_13
_atom_site_aniso_U_12
Nb1 0.02090(14) 0.01931(13) 0.02007(12) -0.00176(8) 0.00637(9) -0.00800(10)
N1 0.0187(13) 0.0246(12) 0.0188(11) -0.0001(9) -0.0001(10) -0.0054(11)
C1 0.0222(15) 0.0199(14) 0.0131(12) 0.0008(10) 0.0041(11) -0.0109(12)
C2 0.0191(15) 0.0246(15) 0.0172(13) -0.0009(11) 0.0052(11) -0.0100(13)
C3 0.0216(16) 0.0190(14) 0.0162(12) -0.0024(10) 0.0061(11) -0.0053(12)
C4 0.0284(17) 0.0261(15) 0.0170(13) -0.0022(11) 0.0014(12) -0.0156(14)
C5 0.0224(16) 0.0213(14) 0.0170(13) 0.0045(11) -0.0025(11) -0.0080(13)
C6 0.0186(15) 0.0213(14) 0.0209(13) -0.0038(11) 0.0056(11) -0.0074(13)
C7 0.0249(16) 0.0198(14) 0.0284(15) 0.0008(11) -0.0024(12) -0.0140(13)
C8 0.0325(18) 0.0304(16) 0.0254(15) 0.0012(12) 0.0003(13) -0.0199(15)
C9 0.046(2) 0.047(2) 0.0268(16) 0.0034(14) -0.0023(15) -0.0353(19)
C10 0.054(2) 0.041(2) 0.0372(19) 0.0156(15) -0.0184(17) -0.038(2)
C11 0.049(2) 0.0219(16) 0.059(2) 0.0097(16) -0.0252(19) -0.0166(17)
C12 0.0334(19) 0.0207(15) 0.0416(18) -0.0026(13) -0.0055(15) -0.0107(15)
C13 0.080(3) 0.074(3) 0.049(2) 0.034(2) -0.033(2) -0.055(3)
C14 0.0234(16) 0.0173(13) 0.0227(13) -0.0010(11) 0.0044(12) -0.0101(12)
C15 0.0295(18) 0.0328(16) 0.0264(15) -0.0081(12) 0.0102(13) -0.0186(15)
C16 0.037(2) 0.0365(17) 0.0222(14) -0.0082(13) 0.0060(13) -0.0201(16)
C17 0.0308(18) 0.0192(14) 0.0275(15) 0.0004(11) -0.0003(13) -0.0145(14)
C18 0.0257(17) 0.0265(15) 0.0272(15) -0.0025(12) 0.0075(13) -0.0148(14)
C19 0.0274(17) 0.0283(15) 0.0193(13) -0.0039(11) 0.0039(12) -0.0137(14)
C20 0.0336(19) 0.0342(17) 0.0327(16) -0.0003(13) -0.0016(14) -0.0203(16)
C21 0.0261(17) 0.0203(14) 0.0210(13) 0.0008(11) 0.0050(12) -0.0121(13)
C22 0.0299(18) 0.0260(15) 0.0213(14) 0.0016(12) 0.0074(13) -0.0124(14)
C23 0.0241(18) 0.0301(16) 0.0357(17) 0.0003(13) 0.0139(14) -0.0133(15)
C24 0.0269(18) 0.0301(16) 0.0305(16) 0.0064(12) -0.0002(13) -0.0166(15)
C25 0.0253(17) 0.0234(15) 0.0234(14) 0.0017(11) -0.0004(12) -0.0132(13)
C26 0.0270(17) 0.0232(15) 0.0207(13) -0.0019(11) -0.0018(12) -0.0120(13)
C27 0.0339(18) 0.0271(15) 0.0167(13) -0.0026(11) 0.0014(12) -0.0143(14)
C28 0.0342(19) 0.0276(16) 0.0287(16) 0.0011(13) 0.0011(14) -0.0110(15)
C29 0.044(2) 0.0355(18) 0.0324(17) -0.0030(14) 0.0096(15) -0.0202(17)
C30 0.055(2) 0.0278(17) 0.0211(15) -0.0035(12) 0.0007(15) -0.0182(17)
C31 0.045(2) 0.0269(16) 0.0225(15) 0.0012(12) -0.0085(14) -0.0101(16)
C32 0.0345(19) 0.0328(17) 0.0243(15) -0.0017(13) -0.0048(13) -0.0144(15)
C33 0.068(3) 0.0319(19) 0.0340(18) 0.0026(15) 0.0045(18) -0.0223(19)
C34 0.0195(15) 0.0192(14) 0.0211(14) 0.0030(11) -0.0041(11) -0.0050(12)
C35 0.0191(15) 0.0210(14) 0.0233(14) 0.0037(11) -0.0038(12) -0.0094(13)
C36 0.0214(16) 0.0193(14) 0.0228(14) -0.0027(11) -0.0025(12) -0.0047(13)
C37 0.0179(16) 0.0227(15) 0.0293(15) 0.0013(12) -0.0007(12) -0.0056(13)
C38 0.0186(16) 0.0266(16) 0.0378(17) 0.0002(13) -0.0018(13) -0.0114(13)
C39 0.0219(16) 0.0215(14) 0.0299(15) -0.0041(12) -0.0049(12) -0.0070(13)
C40 0.0239(18) 0.0359(18) 0.0362(17) -0.0029(14) 0.0050(14) -0.0108(15)
C41 0.0241(16) 0.0201(14) 0.0191(13) -0.0025(11) 0.0076(12) -0.0109(13)
C42 0.0208(16) 0.0235(14) 0.0237(14) -0.0006(11) 0.0054(12) -0.0100(13)
C43 0.0243(17) 0.0268(16) 0.0292(15) -0.0030(12) 0.0052(13) -0.0049(14)
C44 0.036(2) 0.0250(16) 0.0288(16) -0.0072(12) 0.0134(14) -0.0093(15)
C45 0.041(2) 0.0344(17) 0.0199(14) -0.0064(12) 0.0077(13) -0.0202(16)
C46 0.0318(18) 0.0281(15) 0.0193(14) -0.0008(11) 0.0042(12) -0.0152(14)
C47 0.0212(17) 0.0316(17) 0.0279(15) -0.0041(13) -0.0009(13) -0.0052(14)
C48 0.036(2) 0.048(2) 0.0254(16) -0.0055(14) -0.0041(14) -0.0127(17)

loop_
_atom_type_symbol
_atom_type_description
_atom_type_scat_dispersion_real
_atom_type_scat_dispersion_imag
_atom_type_scat_source
C C 0.0181 0.0091 'International Tables Vol C Tables 4.2.6.8 and 6.1.1.4'
H H 0.0000 0.0000 'International Tables Vol C Tables 4.2.6.8 and 6.1.1.4'
N N 0.0311 0.0180 'International Tables Vol C Tables 4.2.6.8 and 6.1.1.4'
Nb Nb -0.1121 2.4826 'International Tables Vol C Tables 4.2.6.8 and 6.1.1.4'

loop_
_geom_angle_atom_site_label_1
_geom_angle_atom_site_label_2
_geom_angle_atom_site_label_3
_geom_angle
_geom_angle_site_symmetry_1
_geom_angle_site_symmetry_3
_geom_angle_publ_flag
N1 Nb1 C24 110.60(11) . . ?
N1 Nb1 C23 83.82(11) . . ?
C24 Nb1 C23 33.84(11) . . ?
N1 Nb1 C22 91.38(10) . . ?
C24 Nb1 C22 55.71(10) . . ?
C23 Nb1 C22 33.40(11) . . ?
N1 Nb1 C5 97.26(10) . . ?
C24 Nb1 C5 98.24(10) . . ?
C23 Nb1 C5 123.14(11) . . ?
C22 Nb1 C5 153.89(10) . . ?
N1 Nb1 C2 108.52(10) . . ?
C24 Nb1 C2 134.85(10) . . ?
C23 Nb1 C2 167.52(10) . . ?
C22 Nb1 C2 143.89(10) . . ?
C5 Nb1 C2 54.89(10) . . ?
N1 Nb1 C1 85.70(10) . . ?
C24 Nb1 C1 131.37(10) . . ?
C23 Nb1 C1 151.90(10) . . ?
C22 Nb1 C1 172.91(10) . . ?
C5 Nb1 C1 33.18(9) . . ?
C2 Nb1 C1 32.98(9) . . ?
N1 Nb1 C21 124.11(10) . . ?
C24 Nb1 C21 55.54(10) . . ?
C23 Nb1 C21 55.60(10) . . ?
C22 Nb1 C21 33.57(9) . . ?
C5 Nb1 C21 135.70(9) . . ?
C2 Nb1 C21 115.80(9) . . ?
C1 Nb1 C21 147.30(9) . . ?
N1 Nb1 C4 130.33(10) . . ?
C24 Nb1 C4 82.70(10) . . ?
C23 Nb1 C4 116.04(10) . . ?
C22 Nb1 C4 130.97(10) . . ?
C5 Nb1 C4 33.22(9) . . ?
C2 Nb1 C4 54.62(9) . . ?
C1 Nb1 C4 54.81(9) . . ?
C21 Nb1 C4 103.24(9) . . ?
N1 Nb1 C3 139.99(10) . . ?
C24 Nb1 C3 102.08(10) . . ?
C23 Nb1 C3 134.12(10) . . ?
C22 Nb1 C3 126.75(9) . . ?
C5 Nb1 C3 54.69(9) . . ?
C2 Nb1 C3 33.49(9) . . ?
C1 Nb1 C3 54.95(9) . . ?
C21 Nb1 C3 93.19(9) . . ?
C4 Nb1 C3 32.34(10) . . ?
N1 Nb1 C25 139.18(10) . . ?
C24 Nb1 C25 33.64(10) . . ?
C23 Nb1 C25 55.37(10) . . ?
C22 Nb1 C25 54.81(10) . . ?
C5 Nb1 C25 105.45(9) . . ?
C2 Nb1 C25 112.30(9) . . ?
C1 Nb1 C25 130.39(9) . . ?
C21 Nb1 C25 32.55(9) . . ?
C4 Nb1 C25 76.24(9) . . ?
C3 Nb1 C25 80.00(9) . . ?
N1 Nb1 H 93.0(13) . . ?
C24 Nb1 H 127.4(13) . . ?
C23 Nb1 H 111.1(13) . . ?
C22 Nb1 H 78.3(13) . . ?
C5 Nb1 H 125.5(13) . . ?
C2 Nb1 H 71.1(13) . . ?
C1 Nb1 H 95.4(13) . . ?
C21 Nb1 H 72.1(13) . . ?
C4 Nb1 H 117.1(13) . . ?
C3 Nb1 H 84.7(13) . . ?
C25 Nb1 H 100.4(13) . . ?
C41 N1 Nb1 165.1(2) . . ?
C2 C1 C5 106.9(2) . . ?
C2 C1 C6 128.9(3) . . ?
C5 C1 C6 124.1(3) . . ?
C2 C1 Nb1 72.50(15) . . ?
C5 C1 Nb1 71.71(15) . . ?
C6 C1 Nb1 122.57(17) . . ?
C1 C2 C3 108.5(3) . . ?
C1 C2 Nb1 74.52(15) . . ?
C3 C2 Nb1 74.63(15) . . ?
C1 C2 H2 125.8 . . ?
C3 C2 H2 125.8 . . ?
Nb1 C2 H2 117.1 . . ?
C4 C3 C2 107.5(2) . . ?
C4 C3 Nb1 73.79(15) . . ?
C2 C3 Nb1 71.89(15) . . ?
C4 C3 H3 126.2 . . ?
C2 C3 H3 126.2 . . ?
Nb1 C3 H3 119.9 . . ?
C3 C4 C5 108.1(2) . . ?
C3 C4 Nb1 73.87(15) . . ?
C5 C4 Nb1 71.35(15) . . ?
C3 C4 H4 125.9 . . ?
C5 C4 H4 125.9 . . ?
Nb1 C4 H4 120.6 . . ?
C1 C5 C4 108.8(3) . . ?
C1 C5 Nb1 75.11(15) . . ?
C4 C5 Nb1 75.42(15) . . ?
C1 C5 H5 125.6 . . ?
C4 C5 H5 125.6 . . ?
Nb1 C5 H5 115.9 . . ?
C1 C6 C14 112.2(2) . . ?
C1 C6 C7 109.2(2) . . ?
C14 C6 C7 114.5(2) . . ?
C1 C6 H6 106.8 . . ?
C14 C6 H6 106.8 . . ?
C7 C6 H6 106.8 . . ?
C12 C7 C8 117.7(3) . . ?
C12 C7 C6 120.3(3) . . ?
C8 C7 C6 121.9(3) . . ?
C9 C8 C7 121.2(3) . . ?
C9 C8 H8 119.4 . . ?
C7 C8 H8 119.4 . . ?
C10 C9 C8 121.2(3) . . ?
C10 C9 H9 119.4 . . ?
C8 C9 H9 119.4 . . ?
C11 C10 C9 117.9(3) . . ?
C11 C10 C13 121.6(4) . . ?
C9 C10 C13 120.5(4) . . ?
C10 C11 C12 121.6(3) . . ?
C10 C11 H11 119.2 . . ?
C12 C11 H11 119.2 . . ?
C7 C12 C11 120.5(3) . . ?
C7 C12 H12 119.8 . . ?
C11 C12 H12 119.8 . . ?
C10 C13 H13A 109.5 . . ?
C10 C13 H13B 109.5 . . ?
H13A C13 H13B 109.5 . . ?
C10 C13 H13C 109.5 . . ?
H13A C13 H13C 109.5 . . ?
H13B C13 H13C 109.5 . . ?
C19 C14 C15 117.4(3) . . ?
C19 C14 C6 122.6(2) . . ?
C15 C14 C6 119.8(3) . . ?
C16 C15 C14 121.0(3) . . ?
C16 C15 H15 119.5 . . ?
C14 C15 H15 119.5 . . ?
C17 C16 C15 121.5(3) . . ?
C17 C16 H16 119.2 . . ?
C15 C16 H16 119.2 . . ?
C16 C17 C18 117.6(3) . . ?
C16 C17 C20 121.8(3) . . ?
C18 C17 C20 120.6(3) . . ?
C19 C18 C17 121.4(3) . . ?
C19 C18 H18 119.3 . . ?
C17 C18 H18 119.3 . . ?
C18 C19 C14 121.0(3) . . ?
C18 C19 H19 119.5 . . ?
C14 C19 H19 119.5 . . ?
C17 C20 H20A 109.5 . . ?
C17 C20 H20B 109.5 . . ?
H20A C20 H20B 109.5 . . ?
C17 C20 H20C 109.5 . . ?
H20A C20 H20C 109.5 . . ?
H20B C20 H20C 109.5 . . ?
C25 C21 C22 107.1(3) . . ?
C25 C21 C26 127.8(3) . . ?
C22 C21 C26 124.7(2) . . ?
C25 C21 Nb1 73.96(16) . . ?
C22 C21 Nb1 70.79(15) . . ?
C26 C21 Nb1 125.66(19) . . ?
C23 C22 C21 108.9(3) . . ?
C23 C22 Nb1 72.91(16) . . ?
C21 C22 Nb1 75.64(16) . . ?
C23 C22 H22 125.5 . . ?
C21 C22 H22 125.5 . . ?
Nb1 C22 H22 117.8 . . ?
C22 C23 C24 107.8(3) . . ?
C22 C23 Nb1 73.70(17) . . ?
C24 C23 Nb1 72.62(17) . . ?
C22 C23 H23 126.1 . . ?
C24 C23 H23 126.1 . . ?
Nb1 C23 H23 119.4 . . ?
C23 C24 C25 107.9(3) . . ?
C23 C24 Nb1 73.54(18) . . ?
C25 C24 Nb1 76.67(17) . . ?
C23 C24 H24 126.0 . . ?
C25 C24 H24 126.0 . . ?
Nb1 C24 H24 115.9 . . ?
C21 C25 C24 108.2(3) . . ?
C21 C25 Nb1 73.50(16) . . ?
C24 C25 Nb1 69.69(16) . . ?
C21 C25 H25 125.9 . . ?
C24 C25 H25 125.9 . . ?
Nb1 C25 H25 122.5 . . ?
C21 C26 C34 112.6(2) . . ?
C21 C26 C27 111.9(2) . . ?
C34 C26 C27 112.7(2) . . ?
C21 C26 H26 106.3 . . ?
C34 C26 H26 106.3 . . ?
C27 C26 H26 106.3 . . ?
C28 C27 C32 117.7(3) . . ?
C28 C27 C26 123.9(3) . . ?
C32 C27 C26 118.4(3) . . ?
C27 C28 C29 121.2(3) . . ?
C27 C28 H28 119.4 . . ?
C29 C28 H28 119.4 . . ?
C30 C29 C28 121.0(3) . . ?
C30 C29 H29 119.5 . . ?
C28 C29 H29 119.5 . . ?
C31 C30 C29 117.5(3) . . ?
C31 C30 C33 121.1(3) . . ?
C29 C30 C33 121.4(3) . . ?
C30 C31 C32 122.1(3) . . ?
C30 C31 H31 119.0 . . ?
C32 C31 H31 119.0 . . ?
C31 C32 C27 120.5(3) . . ?
C31 C32 H32 119.7 . . ?
C27 C32 H32 119.7 . . ?
C30 C33 H33A 109.5 . . ?
C30 C33 H33B 109.5 . . ?
H33A C33 H33B 109.5 . . ?
C30 C33 H33C 109.5 . . ?
H33A C33 H33C 109.5 . . ?
H33B C33 H33C 109.5 . . ?
C39 C34 C35 118.1(3) . . ?
C39 C34 C26 120.6(2) . . ?
C35 C34 C26 121.3(3) . . ?
C36 C35 C34 120.6(3) . . ?
C36 C35 H35 119.7 . . ?
C34 C35 H35 119.7 . . ?
C37 C36 C35 121.1(3) . . ?
C37 C36 H36 119.4 . . ?
C35 C36 H36 119.4 . . ?
C38 C37 C36 118.0(3) . . ?
C38 C37 C40 120.0(3) . . ?
C36 C37 C40 122.0(3) . . ?
C39 C38 C37 121.0(3) . . ?
C39 C38 H38 119.5 . . ?
C37 C38 H38 119.5 . . ?
C38 C39 C34 121.2(3) . . ?
C38 C39 H39 119.4 . . ?
C34 C39 H39 119.4 . . ?
C37 C40 H40A 109.5 . . ?
C37 C40 H40B 109.5 . . ?
H40A C40 H40B 109.5 . . ?
C37 C40 H40C 109.5 . . ?
H40A C40 H40C 109.5 . . ?
H40B C40 H40C 109.5 . . ?
N1 C41 C42 119.6(2) . . ?
N1 C41 C46 120.9(3) . . ?
C42 C41 C46 119.5(3) . . ?
C43 C42 C41 119.7(3) . . ?
C43 C42 C47 120.4(3) . . ?
C41 C42 C47 119.9(2) . . ?
C44 C43 C42 120.9(3) . . ?
C44 C43 H43 119.5 . . ?
C42 C43 H43 119.5 . . ?
C43 C44 C45 119.4(3) . . ?
C43 C44 H44 120.3 . . ?
C45 C44 H44 120.3 . . ?
C44 C45 C46 122.0(3) . . ?
C44 C45 H45 119.0 . . ?
C46 C45 H45 119.0 . . ?
C45 C46 C41 118.3(3) . . ?
C45 C46 C48 121.4(3) . . ?
C41 C46 C48 120.2(3) . . ?
C42 C47 H47A 109.5 . . ?
C42 C47 H47B 109.5 . . ?
H47A C47 H47B 109.5 . . ?
C42 C47 H47C 109.5 . . ?
H47A C47 H47C 109.5 . . ?
H47B C47 H47C 109.5 . . ?
C46 C48 H48A 109.5 . . ?
C46 C48 H48B 109.5 . . ?
H48A C48 H48B 109.5 . . ?
C46 C48 H48C 109.5 . . ?
H48A C48 H48C 109.5 . . ?
H48B C48 H48C 109.5 . . ?

loop_
_geom_bond_atom_site_label_1
_geom_bond_atom_site_label_2
_geom_bond_distance
_geom_bond_site_symmetry_2
_geom_bond_publ_flag
Nb1 N1 1.818(2) . ?
Nb1 C24 2.411(3) . ?
Nb1 C23 2.423(3) . ?
Nb1 C22 2.433(3) . ?
Nb1 C5 2.447(3) . ?
Nb1 C2 2.465(3) . ?
Nb1 C1 2.490(3) . ?
Nb1 C21 2.496(3) . ?
Nb1 C4 2.499(3) . ?
Nb1 C3 2.500(3) . ?
Nb1 C25 2.502(3) . ?
Nb1 H 1.75(4) . ?
N1 C41 1.372(4) . ?
C1 C2 1.407(4) . ?
C1 C5 1.410(4) . ?
C1 C6 1.519(4) . ?
C2 C3 1.431(4) . ?
C2 H2 0.9500 . ?
C3 C4 1.393(4) . ?
C3 H3 0.9500 . ?
C4 C5 1.415(4) . ?
C4 H4 0.9500 . ?
C5 H5 0.9500 . ?
C6 C14 1.520(4) . ?
C6 C7 1.531(4) . ?
C6 H6 1.0000 . ?
C7 C12 1.388(4) . ?
C7 C8 1.390(4) . ?
C8 C9 1.390(4) . ?
C8 H8 0.9500 . ?
C9 C10 1.381(5) . ?
C9 H9 0.9500 . ?
C10 C11 1.378(6) . ?
C10 C13 1.515(5) . ?
C11 C12 1.399(5) . ?
C11 H11 0.9500 . ?
C12 H12 0.9500 . ?
C13 H13A 0.9800 . ?
C13 H13B 0.9800 . ?
C13 H13C 0.9800 . ?
C14 C19 1.392(4) . ?
C14 C15 1.392(4) . ?
C15 C16 1.391(4) . ?
C15 H15 0.9500 . ?
C16 C17 1.376(5) . ?
C16 H16 0.9500 . ?
C17 C18 1.389(4) . ?
C17 C20 1.508(4) . ?
C18 C19 1.388(4) . ?
C18 H18 0.9500 . ?
C19 H19 0.9500 . ?
C20 H20A 0.9800 . ?
C20 H20B 0.9800 . ?
C20 H20C 0.9800 . ?
C21 C25 1.400(4) . ?
C21 C22 1.425(4) . ?
C21 C26 1.514(4) . ?
C22 C23 1.395(5) . ?
C22 H22 0.9500 . ?
C23 C24 1.407(4) . ?
C23 H23 0.9500 . ?
C24 C25 1.424(4) . ?
C24 H24 0.9500 . ?
C25 H25 0.9500 . ?
C26 C34 1.520(4) . ?
C26 C27 1.535(4) . ?
C26 H26 1.0000 . ?
C27 C28 1.380(5) . ?
C27 C32 1.400(5) . ?
C28 C29 1.395(4) . ?
C28 H28 0.9500 . ?
C29 C30 1.389(5) . ?
C29 H29 0.9500 . ?
C30 C31 1.378(5) . ?
C30 C33 1.513(4) . ?
C31 C32 1.382(4) . ?
C31 H31 0.9500 . ?
C32 H32 0.9500 . ?
C33 H33A 0.9800 . ?
C33 H33B 0.9800 . ?
C33 H33C 0.9800 . ?
C34 C39 1.388(4) . ?
C34 C35 1.395(4) . ?
C35 C36 1.391(4) . ?
C35 H35 0.9500 . ?
C36 C37 1.390(4) . ?
C36 H36 0.9500 . ?
C37 C38 1.389(4) . ?
C37 C40 1.514(4) . ?
C38 C39 1.387(4) . ?
C38 H38 0.9500 . ?
C39 H39 0.9500 . ?
C40 H40A 0.9800 . ?
C40 H40B 0.9800 . ?
C40 H40C 0.9800 . ?
C41 C42 1.400(4) . ?
C41 C46 1.423(4) . ?
C42 C43 1.394(4) . ?
C42 C47 1.499(4) . ?
C43 C44 1.379(4) . ?
C43 H43 0.9500 . ?
C44 C45 1.380(5) . ?
C44 H44 0.9500 . ?
C45 C46 1.389(4) . ?
C45 H45 0.9500 . ?
C46 C48 1.503(5) . ?
C47 H47A 0.9800 . ?
C47 H47B 0.9800 . ?
C47 H47C 0.9800 . ?
C48 H48A 0.9800 . ?
C48 H48B 0.9800 . ?
C48 H48C 0.9800 . ?

loop_
_geom_torsion_atom_site_label_1
_geom_torsion_atom_site_label_2
_geom_torsion_atom_site_label_3
_geom_torsion_atom_site_label_4
_geom_torsion
_geom_torsion_site_symmetry_1
_geom_torsion_site_symmetry_2
_geom_torsion_site_symmetry_3
_geom_torsion_site_symmetry_4
_geom_torsion_publ_flag
C24 Nb1 N1 C41 -15.4(8) . . . . ?
C23 Nb1 N1 C41 5.6(8) . . . . ?
C22 Nb1 N1 C41 38.2(8) . . . . ?
C5 Nb1 N1 C41 -117.1(8) . . . . ?
C2 Nb1 N1 C41 -172.4(8) . . . . ?
C1 Nb1 N1 C41 -148.3(8) . . . . ?
C21 Nb1 N1 C41 46.2(8) . . . . ?
C4 Nb1 N1 C41 -113.6(8) . . . . ?
C3 Nb1 N1 C41 -158.1(7) . . . . ?
C25 Nb1 N1 C41 6.8(9) . . . . ?
C5 C1 C2 C3 -3.6(3) . . . . ?
C6 C1 C2 C3 174.4(2) . . . . ?
Nb1 C1 C2 C3 -67.51(18) . . . . ?
C5 C1 C2 Nb1 63.90(18) . . . . ?
C6 C1 C2 Nb1 -118.1(3) . . . . ?
C1 C2 C3 C4 1.7(3) . . . . ?
Nb1 C2 C3 C4 -65.70(18) . . . . ?
C1 C2 C3 Nb1 67.44(18) . . . . ?
C2 C3 C4 C5 0.8(3) . . . . ?
Nb1 C3 C4 C5 -63.59(19) . . . . ?
C2 C3 C4 Nb1 64.44(17) . . . . ?
C2 C1 C5 C4 4.1(3) . . . . ?
C6 C1 C5 C4 -174.0(2) . . . . ?
Nb1 C1 C5 C4 68.57(18) . . . . ?
C2 C1 C5 Nb1 -64.42(18) . . . . ?
C6 C1 C5 Nb1 117.4(2) . . . . ?
C3 C4 C5 C1 -3.1(3) . . . . ?
Nb1 C4 C5 C1 -68.36(18) . . . . ?
C3 C4 C5 Nb1 65.24(19) . . . . ?
C2 C1 C6 C14 7.9(4) . . . . ?
C5 C1 C6 C14 -174.4(2) . . . . ?
Nb1 C1 C6 C14 -85.4(3) . . . . ?
C2 C1 C6 C7 -120.2(3) . . . . ?
C5 C1 C6 C7 57.5(3) . . . . ?
Nb1 C1 C6 C7 146.54(19) . . . . ?
C1 C6 C7 C12 -135.7(3) . . . . ?
C14 C6 C7 C12 97.5(3) . . . . ?
C1 C6 C7 C8 42.3(4) . . . . ?
C14 C6 C7 C8 -84.5(3) . . . . ?
C12 C7 C8 C9 -0.6(4) . . . . ?
C6 C7 C8 C9 -178.6(3) . . . . ?
C7 C8 C9 C10 0.5(5) . . . . ?
C8 C9 C10 C11 -0.4(5) . . . . ?
C8 C9 C10 C13 178.4(3) . . . . ?
C9 C10 C11 C12 0.3(5) . . . . ?
C13 C10 C11 C12 -178.5(3) . . . . ?
C8 C7 C12 C11 0.5(5) . . . . ?
C6 C7 C12 C11 178.5(3) . . . . ?
C10 C11 C12 C7 -0.4(5) . . . . ?
C1 C6 C14 C19 -74.1(3) . . . . ?
C7 C6 C14 C19 51.1(4) . . . . ?
C1 C6 C14 C15 101.3(3) . . . . ?
C7 C6 C14 C15 -133.5(3) . . . . ?
C19 C14 C15 C16 2.3(4) . . . . ?
C6 C14 C15 C16 -173.3(3) . . . . ?
C14 C15 C16 C17 1.0(5) . . . . ?
C15 C16 C17 C18 -3.7(4) . . . . ?
C15 C16 C17 C20 175.7(3) . . . . ?
C16 C17 C18 C19 3.1(4) . . . . ?
C20 C17 C18 C19 -176.3(3) . . . . ?
C17 C18 C19 C14 0.2(4) . . . . ?
C15 C14 C19 C18 -2.9(4) . . . . ?
C6 C14 C19 C18 172.6(3) . . . . ?
C25 C21 C22 C23 -0.3(3) . . . . ?
C26 C21 C22 C23 173.5(3) . . . . ?
Nb1 C21 C22 C23 -65.9(2) . . . . ?
C25 C21 C22 Nb1 65.59(19) . . . . ?
C26 C21 C22 Nb1 -120.6(3) . . . . ?
C21 C22 C23 C24 2.5(3) . . . . ?
Nb1 C22 C23 C24 -65.1(2) . . . . ?
C21 C22 C23 Nb1 67.7(2) . . . . ?
C22 C23 C24 C25 -3.8(3) . . . . ?
Nb1 C23 C24 C25 -69.6(2) . . . . ?
C22 C23 C24 Nb1 65.8(2) . . . . ?
C22 C21 C25 C24 -2.0(3) . . . . ?
C26 C21 C25 C24 -175.6(3) . . . . ?
Nb1 C21 C25 C24 61.4(2) . . . . ?
C22 C21 C25 Nb1 -63.48(19) . . . . ?
C26 C21 C25 Nb1 123.0(3) . . . . ?
C23 C24 C25 C21 3.6(3) . . . . ?
Nb1 C24 C25 C21 -63.9(2) . . . . ?
C23 C24 C25 Nb1 67.5(2) . . . . ?
C25 C21 C26 C34 -39.3(4) . . . . ?
C22 C21 C26 C34 148.3(3) . . . . ?
Nb1 C21 C26 C34 58.0(3) . . . . ?
C25 C21 C26 C27 88.9(3) . . . . ?
C22 C21 C26 C27 -83.5(3) . . . . ?
Nb1 C21 C26 C27 -173.81(17) . . . . ?
C21 C26 C27 C28 -0.5(4) . . . . ?
C34 C26 C27 C28 127.7(3) . . . . ?
C21 C26 C27 C32 176.9(2) . . . . ?
C34 C26 C27 C32 -54.9(3) . . . . ?
C32 C27 C28 C29 -0.2(4) . . . . ?
C26 C27 C28 C29 177.1(3) . . . . ?
C27 C28 C29 C30 0.0(5) . . . . ?
C28 C29 C30 C31 0.2(5) . . . . ?
C28 C29 C30 C33 -179.8(3) . . . . ?
C29 C30 C31 C32 0.0(4) . . . . ?
C33 C30 C31 C32 180.0(3) . . . . ?
C30 C31 C32 C27 -0.3(5) . . . . ?
C28 C27 C32 C31 0.4(4) . . . . ?
C26 C27 C32 C31 -177.1(3) . . . . ?
C21 C26 C34 C39 -100.6(3) . . . . ?
C27 C26 C34 C39 131.5(3) . . . . ?
C21 C26 C34 C35 76.9(3) . . . . ?
C27 C26 C34 C35 -50.9(4) . . . . ?
C39 C34 C35 C36 3.0(4) . . . . ?
C26 C34 C35 C36 -174.7(3) . . . . ?
C34 C35 C36 C37 -1.1(4) . . . . ?
C35 C36 C37 C38 -0.9(4) . . . . ?
C35 C36 C37 C40 179.3(3) . . . . ?
C36 C37 C38 C39 1.1(4) . . . . ?
C40 C37 C38 C39 -179.1(3) . . . . ?
C37 C38 C39 C34 0.8(4) . . . . ?
C35 C34 C39 C38 -2.8(4) . . . . ?
C26 C34 C39 C38 174.8(3) . . . . ?
Nb1 N1 C41 C42 76.8(8) . . . . ?
Nb1 N1 C41 C46 -101.7(8) . . . . ?
N1 C41 C42 C43 -178.3(3) . . . . ?
C46 C41 C42 C43 0.3(4) . . . . ?
N1 C41 C42 C47 1.9(4) . . . . ?
C46 C41 C42 C47 -179.5(3) . . . . ?
C41 C42 C43 C44 -1.4(4) . . . . ?
C47 C42 C43 C44 178.4(3) . . . . ?
C42 C43 C44 C45 0.4(5) . . . . ?
C43 C44 C45 C46 1.7(5) . . . . ?
C44 C45 C46 C41 -2.7(4) . . . . ?
C44 C45 C46 C48 176.8(3) . . . . ?
N1 C41 C46 C45 -179.7(3) . . . . ?
C42 C41 C46 C45 1.7(4) . . . . ?
N1 C41 C46 C48 0.8(4) . . . . ?
C42 C41 C46 C48 -177.8(3) . . . . ?
